data_7711103
loop_
_publ_author_name
'Okuda, Jun'
'Okumura, Akira'
'Ghana, Priyabrata'
'Fink, Fabian'
'Schmidt, Regina'
'Hoffmann, Alexander'
'Spaniol, Thomas Paul'
'Herres-Pawlis, Sonja'

_publ_section_title
;
 Formate Complexes of Tri- and Tetravalent Titanium Supported by a
 Tris(phenolato)amine Ligand
;
_journal_name_full 'Dalton Transactions'
_journal_paper_doi 10.1039/D2DT01739C
_journal_year 2022
_chemical_formula_moiety 'C50 H76 N O5 Ti, 0.5(C6 H6)'
_chemical_formula_sum 'C53 H79 N O5 Ti'
_chemical_formula_weight 858.07
_chemical_properties_physical Air-sensitive,Moisture-sensitive,Oxygen-sensitive
_space_group_crystal_system monoclinic
_space_group_IT_number 15
_space_group_name_Hall '-C 2yc'
_space_group_name_H-M_alt 'C 1 2/c 1'
_atom_sites_solution_hydrogens geom
_audit_creation_date 2022-04-27
_audit_creation_method
;
Olex2 1.2
(compiled 2018.05.29 svn.r3508 for OlexSys, GUI svn.r5506)
;
_audit_update_record
;
2022-06-01 deposited with the CCDC.	2022-08-31 downloaded from the CCDC.
;
_cell_angle_alpha 90
_cell_angle_beta 111.5672(11)
_cell_angle_gamma 90
_cell_formula_units_Z 8
_cell_length_a 29.2227(4)
_cell_length_b 15.9396(3)
_cell_length_c 23.4470(3)
_cell_measurement_reflns_used 60189
_cell_measurement_temperature 100
_cell_measurement_theta_max 72.33
_cell_measurement_theta_min 3.21
_cell_volume 10156.9(3)
_computing_cell_refinement
;
X-Area Recipe 1.36.0.0 (STOE, 2020)
;
_computing_data_collection
;
X-Area Pilatus3_SV 1.31.170.0 (STOE, 2020)
;
_computing_data_reduction
;
X-Area Integrate 1.78.3.0 (STOE, 2020)
X-Area LANA 1.83.8.0 (STOE, 2020)
;
_computing_molecular_graphics 'Olex2 (Dolomanov et al., 2009)'
_computing_publication_material 'Olex2 (Dolomanov et al., 2009)'
_computing_structure_refinement 'ShelXL (Sheldrick, 2015)'
_computing_structure_solution 'SHELXT 2014/4 (Sheldrick, 2014)'
_diffrn_ambient_temperature 100
_diffrn_detector Pilatus200K
_diffrn_detector_area_resol_mean 5.81
_diffrn_detector_type 'DECTRIS PILATUS 200K'
_diffrn_measured_fraction_theta_full 0.996
_diffrn_measured_fraction_theta_max 0.982
_diffrn_measurement_details
;
 5368 frames, detector distance = 55 mm
;
_diffrn_measurement_device 'Eulerian 4-circle diffractometer'
_diffrn_measurement_device_type 'STOE STADIVARI'
_diffrn_measurement_method 'rotation method, \w scans'
_diffrn_radiation_collimation '0.5 mm diameter'
_diffrn_radiation_monochromator 'Graded multilayer mirror'
_diffrn_radiation_polarisn_norm 270
_diffrn_radiation_probe x-ray
_diffrn_radiation_type CuK\a
_diffrn_radiation_wavelength 1.54178
_diffrn_reflns_av_R_equivalents 0.0709
_diffrn_reflns_av_unetI/netI 0.0352
_diffrn_reflns_Laue_measured_fraction_full 0.996
_diffrn_reflns_Laue_measured_fraction_max 0.982
_diffrn_reflns_limit_h_max 35
_diffrn_reflns_limit_h_min -25
_diffrn_reflns_limit_k_max 19
_diffrn_reflns_limit_k_min -18
_diffrn_reflns_limit_l_max 28
_diffrn_reflns_limit_l_min -26
_diffrn_reflns_number 98976
_diffrn_reflns_point_group_measured_fraction_full 0.996
_diffrn_reflns_point_group_measured_fraction_max 0.982
_diffrn_reflns_theta_full 67.679
_diffrn_reflns_theta_max 72.093
_diffrn_reflns_theta_min 3.214
_diffrn_source 'GeniX 3D HF Cu'
_diffrn_source_current 0.600
_diffrn_source_power 0.030
_diffrn_source_voltage 50
_exptl_absorpt_coefficient_mu 1.765
_exptl_absorpt_correction_T_max 0.6438
_exptl_absorpt_correction_T_min 0.2656
_exptl_absorpt_correction_type multi-scan
_exptl_absorpt_process_details
;
STOE X-Red32, absorption correction by Gaussian integration, analogous to
P. Coppens in: F. R. Ahmed (Editor), "Crystallographic Computing", Munksgaard,
Copenhagen (1970), 255 - 270. Afterwards scaling of reflection intensities was
performed within STOE LANA. J. Koziskova, F. Hahn, J. Richter, J. Kozisek, Acta
Chimica Slovaca, vol. 9, no. 2, 2016, pp. 136 - 140.
Finally a spherical absorption correction was done within STOE LANA.
;
_exptl_crystal_colour orange
_exptl_crystal_colour_primary orange
_exptl_crystal_density_diffrn 1.122
_exptl_crystal_description block
_exptl_crystal_F_000 3728
_exptl_crystal_recrystallization_method 'Re-crystallisation from solvent: benzene'
_exptl_crystal_size_max 0.22
_exptl_crystal_size_mid 0.17
_exptl_crystal_size_min 0.13
_refine_diff_density_max 0.843
_refine_diff_density_min -0.274
_refine_diff_density_rms 0.059
_refine_ls_extinction_method none
_refine_ls_goodness_of_fit_ref 1.060
_refine_ls_hydrogen_treatment constr
_refine_ls_matrix_type full
_refine_ls_number_parameters 544
_refine_ls_number_reflns 9828
_refine_ls_number_restraints 0
_refine_ls_restrained_S_all 1.060
_refine_ls_R_factor_all 0.1000
_refine_ls_R_factor_gt 0.0706
_refine_ls_shift/su_max 0.000
_refine_ls_shift/su_mean 0.000
_refine_ls_structure_factor_coef Fsqd
_refine_ls_weighting_details 'w=1/[\s^2^(Fo^2^)+(0.1475P)^2^] where P=(Fo^2^+2Fc^2^)/3'
_refine_ls_weighting_scheme calc
_refine_ls_wR_factor_gt 0.2077
_refine_ls_wR_factor_ref 0.2279
_reflns_Friedel_coverage 0.000
_reflns_number_gt 6496
_reflns_number_total 9828
_reflns_threshold_expression 'I > 2\s(I)'
_cod_data_source_file d2dt01739c2.cif
_cod_data_source_block 6
_cod_database_code 7711103
_shelx_shelxl_version_number 2018/1
_shelx_space_group_comment
;
The symmetry employed for this shelxl refinement is uniquely defined
by the following loop, which should always be used as a source of
symmetry information in preference to the above space-group names.
They are only intended as comments.
;
_shelx_estimated_absorpt_t_max 0.803
_shelx_estimated_absorpt_t_min 0.697
_olex2_refinement_description
;
1. Fixed Uiso
 At 1.2 times of:
  All C(H) groups, All C(H,H) groups
 At 1.5 times of:
  All C(H,H,H) groups
2. Others
 Fixed Sof: C53(0.5) H53(0.5) C52(0.5) H52(0.5) C51(0.5) H51(0.5) C56(0.5)
 H56(0.5) C55(0.5) H55(0.5) C54(0.5) H54(0.5)
3.a Secondary CH2 refined with riding coordinates:
 C20(H20A,H20B), C35(H35A,H35B), C50(H50A,H50B)
3.b Me refined with riding coordinates:
 C15(H15A,H15B,H15C), C45(H45A,H45B,H45C), C47(H47A,H47B,H47C)
3.c Aromatic/amide H refined with riding coordinates:
 C1(H1), C8(H8), C10(H10), C23(H23), C25(H25), C38(H38), C40(H40), C53(H53),
 C52(H52), C51(H51), C56(H56), C55(H55), C54(H54)
3.d Fitted hexagon refined as free rotating group:
 C53(C52,C51,C56,C55,C54)
3.e Idealised Me refined as rotating group:
 C3(H3A,H3B,H3C), C4(H4A,H4B,H4C), C5(H5A,H5B,H5C), C13(H13A,H13B,H13C),
 C14(H14A,H14B,H14C), C17(H17A,H17B,H17C), C18(H18A,H18B,H18C), C19(H19A,H19B,
 H19C), C28(H28A,H28B,H28C), C29(H29A,H29B,H29C), C30(H30A,H30B,H30C), C32(H32A,
 H32B,H32C), C33(H33A,H33B,H33C), C34(H34A,H34B,H34C), C43(H43A,H43B,H43C),
 C44(H44A,H44B,H44C), C48(H48A,H48B,H48C), C49(H49A,H49B,H49C)
;
_olex2_submission_special_instructions 'No special instructions were received'

loop_
_space_group_symop_operation_xyz
'x, y, z'
'-x, y, -z+1/2'
'x+1/2, y+1/2, z'
'-x+1/2, y+1/2, -z+1/2'
'-x, -y, -z'
'x, -y, z-1/2'
'-x+1/2, -y+1/2, -z'
'x+1/2, -y+1/2, z-1/2'

loop_
_atom_site_label
_atom_site_type_symbol
_atom_site_fract_x
_atom_site_fract_y
_atom_site_fract_z
_atom_site_U_iso_or_equiv
_atom_site_adp_type
_atom_site_occupancy
_atom_site_site_symmetry_order
_atom_site_calc_flag
_atom_site_refinement_flags_posn
_atom_site_refinement_flags_adp
_atom_site_refinement_flags_occupancy
_atom_site_disorder_assembly
_atom_site_disorder_group
Ti1 Ti 0.32355(2) 0.33984(3) 0.20854(3) 0.04848(19) Uani 1 1 d . . . . .
N1 N 0.39201(9) 0.28258(15) 0.20885(12) 0.0469(6) Uani 1 1 d . . . . .
O1 O 0.25634(8) 0.39527(14) 0.20666(11) 0.0546(5) Uani 1 1 d . . . . .
O2 O 0.18634(11) 0.4651(2) 0.15691(13) 0.0822(9) Uani 1 1 d . . . . .
O3 O 0.35302(9) 0.34926(15) 0.29386(12) 0.0633(6) Uani 1 1 d . . . . .
O4 O 0.28887(9) 0.24928(15) 0.15989(13) 0.0651(6) Uani 1 1 d . . . . .
O5 O 0.33305(9) 0.43247(14) 0.16208(13) 0.0634(6) Uani 1 1 d . . . . .
C1 C 0.22748(17) 0.4271(3) 0.1623(2) 0.0815(12) Uani 1 1 d . . . . .
H1 H 0.235107 0.424757 0.126283 0.098 Uiso 1 1 calc R . . . .
C2 C 0.17086(13) 0.4765(2) 0.20989(19) 0.0638(9) Uani 1 1 d . . . . .
C3 C 0.1623(2) 0.3908(3) 0.2310(3) 0.112(2) Uani 1 1 d . . . . .
H3A H 0.145874 0.396419 0.260467 0.167 Uiso 1 1 calc GR . . . .
H3B H 0.193963 0.362348 0.250637 0.167 Uiso 1 1 calc GR . . . .
H3C H 0.141558 0.357955 0.195643 0.167 Uiso 1 1 calc GR . . . .
C4 C 0.12278(15) 0.5244(3) 0.1801(2) 0.0852(13) Uani 1 1 d . . . . .
H4A H 0.100092 0.490977 0.146481 0.128 Uiso 1 1 calc GR . . . .
H4B H 0.129383 0.577874 0.163916 0.128 Uiso 1 1 calc GR . . . .
H4C H 0.107952 0.535217 0.210671 0.128 Uiso 1 1 calc GR . . . .
C5 C 0.20831(17) 0.5264(3) 0.2586(3) 0.1056(19) Uani 1 1 d . . . . .
H5A H 0.212579 0.580938 0.241889 0.158 Uiso 1 1 calc GR . . . .
H5B H 0.239713 0.496163 0.272974 0.158 Uiso 1 1 calc GR . . . .
H5C H 0.197309 0.534901 0.292909 0.158 Uiso 1 1 calc GR . . . .
C6 C 0.38858(13) 0.3057(2) 0.33704(17) 0.0575(8) Uani 1 1 d . . . . .
C7 C 0.43000(13) 0.2813(2) 0.32435(16) 0.0549(8) Uani 1 1 d . . . . .
C8 C 0.46738(12) 0.2359(2) 0.36821(16) 0.0552(8) Uani 1 1 d . . . . .
H8 H 0.494677 0.217446 0.358748 0.066 Uiso 1 1 calc R . . . .
C9 C 0.46584(12) 0.21717(18) 0.42510(15) 0.0486(7) Uani 1 1 d . . . . .
C10 C 0.42465(12) 0.24450(18) 0.43639(15) 0.0487(7) Uani 1 1 d . . . . .
H10 H 0.423653 0.234055 0.475807 0.058 Uiso 1 1 calc R . . . .
C11 C 0.38494(12) 0.28603(19) 0.39372(15) 0.0505(7) Uani 1 1 d . . . . .
C12 C 0.50928(12) 0.1726(2) 0.47377(16) 0.0530(7) Uani 1 1 d . . . . .
C13 C 0.50014(15) 0.1543(2) 0.53243(18) 0.0676(10) Uani 1 1 d . . . . .
H13A H 0.494642 0.207164 0.550330 0.101 Uiso 1 1 calc GR . . . .
H13B H 0.528842 0.125675 0.561725 0.101 Uiso 1 1 calc GR . . . .
H13C H 0.471069 0.118432 0.523000 0.101 Uiso 1 1 calc GR . . . .
C14 C 0.51825(17) 0.0885(3) 0.4476(2) 0.0777(11) Uani 1 1 d . . . . .
H14A H 0.488929 0.053098 0.437831 0.117 Uiso 1 1 calc GR . . . .
H14B H 0.546435 0.060106 0.478072 0.117 Uiso 1 1 calc GR . . . .
H14C H 0.525099 0.098607 0.410315 0.117 Uiso 1 1 calc GR . . . .
C15 C 0.55526(15) 0.2267(3) 0.4900(2) 0.0769(11) Uani 1 1 d . . . . .
H15A H 0.561718 0.239150 0.452708 0.115 Uiso 1 1 calc R . . . .
H15B H 0.550258 0.279302 0.508589 0.115 Uiso 1 1 calc R . . . .
H15C H 0.583385 0.196578 0.519116 0.115 Uiso 1 1 calc R . . . .
C16 C 0.33966(12) 0.3139(2) 0.40739(16) 0.0517(7) Uani 1 1 d . . . . .
C17 C 0.29379(13) 0.2698(2) 0.36379(19) 0.0661(9) Uani 1 1 d . . . . .
H17A H 0.287764 0.287214 0.321563 0.099 Uiso 1 1 calc GR . . . .
H17B H 0.265411 0.284835 0.374446 0.099 Uiso 1 1 calc GR . . . .
H17C H 0.298743 0.208886 0.367351 0.099 Uiso 1 1 calc GR . . . .
C18 C 0.33318(14) 0.4096(2) 0.4010(2) 0.0661(9) Uani 1 1 d . . . . .
H18A H 0.361973 0.437188 0.430994 0.099 Uiso 1 1 calc GR . . . .
H18B H 0.303569 0.426030 0.408527 0.099 Uiso 1 1 calc GR . . . .
H18C H 0.329884 0.426524 0.359525 0.099 Uiso 1 1 calc GR . . . .
C19 C 0.34420(15) 0.2911(3) 0.47265(19) 0.0721(11) Uani 1 1 d . . . . .
H19A H 0.350817 0.230946 0.479422 0.108 Uiso 1 1 calc GR . . . .
H19B H 0.313408 0.304866 0.478193 0.108 Uiso 1 1 calc GR . . . .
H19C H 0.371281 0.323019 0.502141 0.108 Uiso 1 1 calc GR . . . .
C20 C 0.43443(12) 0.3077(2) 0.26435(16) 0.0561(8) Uani 1 1 d . . . . .
H20A H 0.437979 0.369423 0.264312 0.067 Uiso 1 1 calc R . . . .
H20B H 0.464761 0.282742 0.262116 0.067 Uiso 1 1 calc R . . . .
C21 C 0.29907(13) 0.1815(2) 0.13247(18) 0.0593(8) Uani 1 1 d . . . . .
C22 C 0.34802(13) 0.1515(2) 0.15411(17) 0.0563(8) Uani 1 1 d . . . . .
C23 C 0.35930(13) 0.0800(2) 0.12772(17) 0.0589(8) Uani 1 1 d . . . . .
H23 H 0.392377 0.060800 0.141471 0.071 Uiso 1 1 calc R . . . .
C24 C 0.32333(12) 0.0363(2) 0.08192(16) 0.0531(7) Uani 1 1 d . . . . .
C25 C 0.27555(12) 0.0677(2) 0.06232(15) 0.0533(7) Uani 1 1 d . . . . .
H25 H 0.250688 0.037698 0.031067 0.064 Uiso 1 1 calc R . . . .
C26 C 0.26160(12) 0.1395(2) 0.08502(16) 0.0536(7) Uani 1 1 d . . . . .
C27 C 0.33510(12) -0.0446(2) 0.05460(16) 0.0543(8) Uani 1 1 d . . . . .
C28 C 0.29831(13) -0.1134(2) 0.05559(18) 0.0603(8) Uani 1 1 d . . . . .
H28A H 0.301007 -0.123313 0.097958 0.090 Uiso 1 1 calc GR . . . .
H28B H 0.305774 -0.165363 0.038410 0.090 Uiso 1 1 calc GR . . . .
H28C H 0.264782 -0.095266 0.031042 0.090 Uiso 1 1 calc GR . . . .
C29 C 0.38688(13) -0.0764(2) 0.09023(18) 0.0612(9) Uani 1 1 d . . . . .
H29A H 0.410878 -0.033814 0.089658 0.092 Uiso 1 1 calc GR . . . .
H29B H 0.392642 -0.128124 0.071243 0.092 Uiso 1 1 calc GR . . . .
H29C H 0.390463 -0.087880 0.132724 0.092 Uiso 1 1 calc GR . . . .
C30 C 0.33052(15) -0.0276(2) -0.01140(18) 0.0658(9) Uani 1 1 d . . . . .
H30A H 0.296923 -0.009302 -0.035511 0.099 Uiso 1 1 calc GR . . . .
H30B H 0.337903 -0.079011 -0.029254 0.099 Uiso 1 1 calc GR . . . .
H30C H 0.353799 0.016487 -0.011758 0.099 Uiso 1 1 calc GR . . . .
C31 C 0.20778(12) 0.1695(2) 0.06292(17) 0.0573(8) Uani 1 1 d . . . . .
C32 C 0.17382(13) 0.1149(2) 0.01116(19) 0.0664(9) Uani 1 1 d . . . . .
H32A H 0.185739 0.113966 -0.022827 0.100 Uiso 1 1 calc GR . . . .
H32B H 0.140405 0.137948 -0.003201 0.100 Uiso 1 1 calc GR . . . .
H32C H 0.173521 0.057639 0.026272 0.100 Uiso 1 1 calc GR . . . .
C33 C 0.20308(14) 0.2593(2) 0.0378(2) 0.0670(10) Uani 1 1 d . . . . .
H33A H 0.225835 0.296151 0.068771 0.100 Uiso 1 1 calc GR . . . .
H33B H 0.169281 0.279160 0.027756 0.100 Uiso 1 1 calc GR . . . .
H33C H 0.211115 0.259908 0.000706 0.100 Uiso 1 1 calc GR . . . .
C34 C 0.18948(14) 0.1639(3) 0.11665(19) 0.0677(10) Uani 1 1 d . . . . .
H34A H 0.192730 0.106004 0.131736 0.102 Uiso 1 1 calc GR . . . .
H34B H 0.154866 0.180901 0.102558 0.102 Uiso 1 1 calc GR . . . .
H34C H 0.209221 0.201133 0.149825 0.102 Uiso 1 1 calc GR . . . .
C35 C 0.38733(13) 0.1894(2) 0.20884(18) 0.0592(8) Uani 1 1 d . . . . .
H35A H 0.380996 0.172772 0.245957 0.071 Uiso 1 1 calc R . . . .
H35B H 0.419314 0.164637 0.212263 0.071 Uiso 1 1 calc R . . . .
C36 C 0.37481(13) 0.4618(2) 0.15697(18) 0.0594(8) Uani 1 1 d . . . . .
C37 C 0.40954(13) 0.4038(2) 0.15080(16) 0.0566(8) Uani 1 1 d . . . . .
C38 C 0.45148(13) 0.4338(2) 0.14238(17) 0.0603(9) Uani 1 1 d . . . . .
H38 H 0.475138 0.394840 0.139465 0.072 Uiso 1 1 calc R . . . .
C39 C 0.45954(12) 0.5192(2) 0.13816(16) 0.0555(8) Uani 1 1 d . . . . .
C40 C 0.42505(12) 0.5742(2) 0.14525(15) 0.0539(7) Uani 1 1 d . . . . .
H40 H 0.430324 0.632622 0.142621 0.065 Uiso 1 1 calc R . . . .
C41 C 0.38326(13) 0.5489(2) 0.15597(16) 0.0543(8) Uani 1 1 d . . . . .
C42 C 0.50204(13) 0.5539(2) 0.12121(18) 0.0600(8) Uani 1 1 d . . . . .
C43 C 0.52476(18) 0.6314(3) 0.1587(3) 0.0968(16) Uani 1 1 d . . . . .
H43A H 0.549477 0.655130 0.144228 0.145 Uiso 1 1 calc GR . . . .
H43B H 0.540425 0.615976 0.202048 0.145 Uiso 1 1 calc GR . . . .
H43C H 0.499009 0.673185 0.154063 0.145 Uiso 1 1 calc GR . . . .
C44 C 0.47983(17) 0.5799(3) 0.0522(2) 0.0860(13) Uani 1 1 d . . . . .
H44A H 0.455251 0.624132 0.046667 0.129 Uiso 1 1 calc GR . . . .
H44B H 0.464193 0.531147 0.027201 0.129 Uiso 1 1 calc GR . . . .
H44C H 0.506116 0.600899 0.039424 0.129 Uiso 1 1 calc GR . . . .
C45 C 0.54135(16) 0.4894(3) 0.1271(3) 0.0991(18) Uani 1 1 d . . . . .
H45A H 0.526314 0.439752 0.102801 0.149 Uiso 1 1 calc R . . . .
H45B H 0.565759 0.513184 0.112144 0.149 Uiso 1 1 calc R . . . .
H45C H 0.557484 0.473398 0.170279 0.149 Uiso 1 1 calc R . . . .
C46 C 0.34530(13) 0.6135(2) 0.16095(17) 0.0577(8) Uani 1 1 d . . . . .
C47 C 0.33535(15) 0.6007(3) 0.22030(19) 0.0696(10) Uani 1 1 d . . . . .
H47A H 0.366105 0.607513 0.255725 0.104 Uiso 1 1 calc R . . . .
H47B H 0.311330 0.642323 0.222400 0.104 Uiso 1 1 calc R . . . .
H47C H 0.322287 0.544182 0.220634 0.104 Uiso 1 1 calc R . . . .
C48 C 0.29817(13) 0.6033(2) 0.10541(19) 0.0698(10) Uani 1 1 d . . . . .
H48A H 0.304431 0.616883 0.068170 0.105 Uiso 1 1 calc GR . . . .
H48B H 0.272976 0.641205 0.109039 0.105 Uiso 1 1 calc GR . . . .
H48C H 0.286655 0.545203 0.103147 0.105 Uiso 1 1 calc GR . . . .
C49 C 0.36333(16) 0.7036(2) 0.1610(2) 0.0751(11) Uani 1 1 d . . . . .
H49A H 0.394713 0.711116 0.195294 0.113 Uiso 1 1 calc GR . . . .
H49B H 0.338945 0.742698 0.165338 0.113 Uiso 1 1 calc GR . . . .
H49C H 0.367892 0.714703 0.122293 0.113 Uiso 1 1 calc GR . . . .
C50 C 0.39994(13) 0.3106(2) 0.15255(16) 0.0575(8) Uani 1 1 d . . . . .
H50A H 0.370537 0.295759 0.116278 0.069 Uiso 1 1 calc R . . . .
H50B H 0.428268 0.279451 0.149472 0.069 Uiso 1 1 calc R . . . .
C53 C 0.0026(3) 0.3427(3) 0.2391(3) 0.095(3) Uiso 0.5 1 d . . P A -1
H53 H 0.004726 0.285529 0.228806 0.114 Uiso 0.5 1 calc R . P A -1
C52 C 0.0114(3) 0.4060(4) 0.2037(3) 0.120(4) Uiso 0.5 1 d G . P A -1
H52 H 0.019460 0.392118 0.169090 0.144 Uiso 0.5 1 calc R . P A -1
C51 C 0.0083(3) 0.4896(3) 0.2187(3) 0.096(3) Uiso 0.5 1 d G . P A -1
H51 H 0.014241 0.532828 0.194504 0.115 Uiso 0.5 1 calc R . P A -1
C56 C -0.0036(3) 0.5098(2) 0.2693(3) 0.0636(19) Uiso 0.5 1 d G . P A -1
H56 H -0.005712 0.566950 0.279632 0.076 Uiso 0.5 1 calc R . P A -1
C55 C -0.01235(19) 0.4465(3) 0.3048(2) 0.0566(15) Uiso 0.5 1 d G . P A -1
H55 H -0.020447 0.460363 0.339349 0.068 Uiso 0.5 1 calc R . P A -1
C54 C -0.0092(3) 0.3629(3) 0.2897(3) 0.0662(18) Uiso 0.5 1 d G . P A -1
H54 H -0.015228 0.319652 0.313936 0.079 Uiso 0.5 1 calc R . P A -1

loop_
_atom_site_aniso_label
_atom_site_aniso_U_11
_atom_site_aniso_U_22
_atom_site_aniso_U_33
_atom_site_aniso_U_23
_atom_site_aniso_U_13
_atom_site_aniso_U_12
Ti1 0.0475(3) 0.0420(3) 0.0585(3) 0.0029(2) 0.0226(3) 0.0045(2)
N1 0.0450(14) 0.0395(13) 0.0573(15) 0.0008(10) 0.0201(13) 0.0022(10)
O1 0.0485(12) 0.0514(12) 0.0660(14) 0.0064(10) 0.0235(12) 0.0106(10)
O2 0.0721(18) 0.099(2) 0.0754(18) 0.0070(15) 0.0270(16) 0.0356(16)
O3 0.0596(15) 0.0656(15) 0.0665(15) 0.0060(11) 0.0254(13) 0.0129(11)
O4 0.0540(14) 0.0534(13) 0.0878(17) -0.0068(12) 0.0260(14) 0.0026(10)
O5 0.0610(14) 0.0488(13) 0.0894(17) 0.0095(11) 0.0383(14) 0.0066(10)
C1 0.081(3) 0.092(3) 0.081(3) 0.013(2) 0.041(3) 0.033(2)
C2 0.058(2) 0.058(2) 0.081(2) -0.0068(17) 0.034(2) 0.0068(15)
C3 0.104(4) 0.083(3) 0.180(6) 0.025(3) 0.090(4) 0.011(3)
C4 0.059(2) 0.086(3) 0.106(3) -0.017(3) 0.025(3) 0.016(2)
C5 0.065(3) 0.117(4) 0.122(4) -0.056(3) 0.020(3) 0.011(3)
C6 0.0530(19) 0.0549(19) 0.063(2) -0.0004(15) 0.0192(18) 0.0055(15)
C7 0.058(2) 0.0438(17) 0.066(2) -0.0043(14) 0.0264(18) -0.0031(13)
C8 0.0487(18) 0.0551(18) 0.066(2) 0.0028(15) 0.0258(17) 0.0055(14)
C9 0.0504(18) 0.0378(15) 0.0579(18) -0.0006(12) 0.0200(16) -0.0033(12)
C10 0.0546(18) 0.0384(15) 0.0570(17) 0.0000(12) 0.0249(16) -0.0015(12)
C11 0.0518(18) 0.0426(16) 0.0608(18) -0.0032(13) 0.0249(16) -0.0025(13)
C12 0.0518(18) 0.0461(17) 0.0610(19) 0.0008(14) 0.0207(17) 0.0024(13)
C13 0.068(2) 0.069(2) 0.067(2) 0.0137(18) 0.026(2) 0.0103(18)
C14 0.087(3) 0.064(2) 0.077(3) 0.0031(19) 0.024(2) 0.026(2)
C15 0.057(2) 0.090(3) 0.074(2) 0.009(2) 0.012(2) -0.010(2)
C16 0.0522(18) 0.0455(16) 0.0612(19) 0.0002(13) 0.0253(17) 0.0015(13)
C17 0.052(2) 0.063(2) 0.089(3) -0.0065(19) 0.032(2) 0.0000(16)
C18 0.065(2) 0.0509(19) 0.090(3) 0.0025(18) 0.039(2) 0.0078(16)
C19 0.071(2) 0.078(3) 0.081(3) 0.008(2) 0.045(2) 0.0167(19)
C20 0.0473(18) 0.0564(19) 0.064(2) -0.0042(15) 0.0198(17) 0.0049(14)
C21 0.057(2) 0.0483(18) 0.075(2) -0.0047(15) 0.0269(19) -0.0014(14)
C22 0.0524(19) 0.0485(18) 0.068(2) 0.0011(15) 0.0224(17) 0.0001(13)
C23 0.0516(19) 0.0524(19) 0.075(2) -0.0018(16) 0.0259(18) 0.0037(14)
C24 0.0493(18) 0.0502(17) 0.0585(18) 0.0037(14) 0.0184(16) -0.0007(13)
C25 0.0521(18) 0.0498(18) 0.0560(18) 0.0038(14) 0.0176(16) -0.0060(13)
C26 0.0484(18) 0.0512(18) 0.0618(19) 0.0046(14) 0.0209(16) -0.0014(13)
C27 0.0538(19) 0.0470(17) 0.0652(19) 0.0024(14) 0.0256(17) -0.0009(13)
C28 0.059(2) 0.0513(19) 0.073(2) -0.0035(16) 0.0271(19) -0.0041(15)
C29 0.056(2) 0.0507(19) 0.078(2) -0.0046(16) 0.0272(19) -0.0025(14)
C30 0.072(2) 0.057(2) 0.073(2) -0.0045(17) 0.033(2) -0.0050(17)
C31 0.0467(18) 0.0541(19) 0.068(2) 0.0053(15) 0.0176(17) 0.0004(14)
C32 0.050(2) 0.060(2) 0.079(2) 0.0074(18) 0.0123(19) 0.0011(15)
C33 0.057(2) 0.0517(19) 0.092(3) 0.0103(18) 0.026(2) 0.0061(15)
C34 0.050(2) 0.076(2) 0.079(2) 0.0100(19) 0.026(2) 0.0043(17)
C35 0.059(2) 0.0447(17) 0.080(2) 0.0078(16) 0.033(2) 0.0072(14)
C36 0.055(2) 0.0501(19) 0.078(2) 0.0110(16) 0.0303(19) 0.0053(14)
C37 0.059(2) 0.0493(18) 0.064(2) 0.0071(15) 0.0263(18) 0.0060(14)
C38 0.059(2) 0.0509(18) 0.077(2) 0.0110(16) 0.0324(19) 0.0085(15)
C39 0.0486(18) 0.0512(18) 0.065(2) 0.0093(15) 0.0188(17) 0.0026(13)
C40 0.0569(19) 0.0428(16) 0.0611(19) 0.0046(14) 0.0206(17) 0.0009(13)
C41 0.0552(19) 0.0432(16) 0.0626(19) 0.0073(14) 0.0195(17) 0.0047(13)
C42 0.056(2) 0.0485(18) 0.079(2) 0.0132(16) 0.0288(19) 0.0004(14)
C43 0.081(3) 0.096(3) 0.129(4) -0.030(3) 0.056(3) -0.032(3)
C44 0.082(3) 0.102(3) 0.085(3) 0.019(2) 0.044(3) 0.000(2)
C45 0.071(3) 0.073(3) 0.174(5) 0.049(3) 0.070(3) 0.021(2)
C46 0.0550(19) 0.0438(17) 0.073(2) 0.0023(15) 0.0225(18) 0.0046(14)
C47 0.070(2) 0.068(2) 0.077(2) 0.0024(19) 0.034(2) 0.0111(18)
C48 0.059(2) 0.063(2) 0.084(3) 0.0035(19) 0.022(2) 0.0104(17)
C49 0.080(3) 0.0411(19) 0.112(3) -0.0033(19) 0.045(3) 0.0082(17)
C50 0.0556(19) 0.0577(19) 0.065(2) 0.0023(15) 0.0285(18) 0.0083(15)

loop_
_atom_type_symbol
_atom_type_description
_atom_type_scat_dispersion_real
_atom_type_scat_dispersion_imag
_atom_type_scat_source
C C 0.0181 0.0091 'International Tables Vol C Tables 4.2.6.8 and 6.1.1.4'
H H 0.0000 0.0000 'International Tables Vol C Tables 4.2.6.8 and 6.1.1.4'
N N 0.0311 0.0180 'International Tables Vol C Tables 4.2.6.8 and 6.1.1.4'
O O 0.0492 0.0322 'International Tables Vol C Tables 4.2.6.8 and 6.1.1.4'
Ti Ti 0.2191 1.8069 'International Tables Vol C Tables 4.2.6.8 and 6.1.1.4'

loop_
_geom_angle_atom_site_label_1
_geom_angle_atom_site_label_2
_geom_angle_atom_site_label_3
_geom_angle
_geom_angle_site_symmetry_1
_geom_angle_site_symmetry_3
_geom_angle_publ_flag
O1 Ti1 N1 179.06(10) . . ?
O3 Ti1 N1 88.23(10) . . ?
O3 Ti1 O1 92.71(10) . . ?
O3 Ti1 O4 129.91(12) . . ?
O3 Ti1 O5 116.14(12) . . ?
O4 Ti1 N1 88.30(10) . . ?
O4 Ti1 O1 91.06(10) . . ?
O4 Ti1 O5 113.81(12) . . ?
O5 Ti1 N1 89.99(9) . . ?
O5 Ti1 O1 89.64(9) . . ?
C20 N1 Ti1 110.92(18) . . ?
C20 N1 C35 108.4(3) . . ?
C20 N1 C50 110.1(3) . . ?
C35 N1 Ti1 109.29(18) . . ?
C50 N1 Ti1 108.11(19) . . ?
C50 N1 C35 110.0(3) . . ?
C1 O1 Ti1 123.1(2) . . ?
C1 O2 C2 121.9(3) . . ?
C6 O3 Ti1 133.4(2) . . ?
C21 O4 Ti1 137.6(2) . . ?
C36 O5 Ti1 129.9(2) . . ?
O1 C1 O2 127.9(4) . . ?
O1 C1 H1 116.1 . . ?
O2 C1 H1 116.1 . . ?
O2 C2 C3 107.6(3) . . ?
O2 C2 C4 101.0(3) . . ?
O2 C2 C5 110.1(4) . . ?
C3 C2 C4 111.7(4) . . ?
C5 C2 C3 113.4(5) . . ?
C5 C2 C4 112.2(3) . . ?
C2 C3 H3A 109.5 . . ?
C2 C3 H3B 109.5 . . ?
C2 C3 H3C 109.5 . . ?
H3A C3 H3B 109.5 . . ?
H3A C3 H3C 109.5 . . ?
H3B C3 H3C 109.5 . . ?
C2 C4 H4A 109.5 . . ?
C2 C4 H4B 109.5 . . ?
C2 C4 H4C 109.5 . . ?
H4A C4 H4B 109.5 . . ?
H4A C4 H4C 109.5 . . ?
H4B C4 H4C 109.5 . . ?
C2 C5 H5A 109.5 . . ?
C2 C5 H5B 109.5 . . ?
C2 C5 H5C 109.5 . . ?
H5A C5 H5B 109.5 . . ?
H5A C5 H5C 109.5 . . ?
H5B C5 H5C 109.5 . . ?
O3 C6 C7 118.1(3) . . ?
O3 C6 C11 121.3(3) . . ?
C7 C6 C11 120.6(3) . . ?
C6 C7 C20 119.6(3) . . ?
C8 C7 C6 119.3(3) . . ?
C8 C7 C20 121.1(3) . . ?
C7 C8 H8 119.1 . . ?
C9 C8 C7 121.9(3) . . ?
C9 C8 H8 119.1 . . ?
C8 C9 C10 116.9(3) . . ?
C8 C9 C12 120.4(3) . . ?
C10 C9 C12 122.6(3) . . ?
C9 C10 H10 117.9 . . ?
C11 C10 C9 124.2(3) . . ?
C11 C10 H10 117.9 . . ?
C6 C11 C16 120.2(3) . . ?
C10 C11 C6 116.9(3) . . ?
C10 C11 C16 122.8(3) . . ?
C9 C12 C14 108.8(3) . . ?
C13 C12 C9 112.9(3) . . ?
C13 C12 C14 107.8(3) . . ?
C13 C12 C15 108.3(3) . . ?
C15 C12 C9 109.7(3) . . ?
C15 C12 C14 109.3(3) . . ?
C12 C13 H13A 109.5 . . ?
C12 C13 H13B 109.5 . . ?
C12 C13 H13C 109.5 . . ?
H13A C13 H13B 109.5 . . ?
H13A C13 H13C 109.5 . . ?
H13B C13 H13C 109.5 . . ?
C12 C14 H14A 109.5 . . ?
C12 C14 H14B 109.5 . . ?
C12 C14 H14C 109.5 . . ?
H14A C14 H14B 109.5 . . ?
H14A C14 H14C 109.5 . . ?
H14B C14 H14C 109.5 . . ?
C12 C15 H15A 109.5 . . ?
C12 C15 H15B 109.5 . . ?
C12 C15 H15C 109.5 . . ?
H15A C15 H15B 109.5 . . ?
H15A C15 H15C 109.5 . . ?
H15B C15 H15C 109.5 . . ?
C11 C16 C18 110.5(3) . . ?
C17 C16 C11 109.8(3) . . ?
C17 C16 C18 110.2(3) . . ?
C17 C16 C19 107.0(3) . . ?
C19 C16 C11 112.0(3) . . ?
C19 C16 C18 107.1(3) . . ?
C16 C17 H17A 109.5 . . ?
C16 C17 H17B 109.5 . . ?
C16 C17 H17C 109.5 . . ?
H17A C17 H17B 109.5 . . ?
H17A C17 H17C 109.5 . . ?
H17B C17 H17C 109.5 . . ?
C16 C18 H18A 109.5 . . ?
C16 C18 H18B 109.5 . . ?
C16 C18 H18C 109.5 . . ?
H18A C18 H18B 109.5 . . ?
H18A C18 H18C 109.5 . . ?
H18B C18 H18C 109.5 . . ?
C16 C19 H19A 109.5 . . ?
C16 C19 H19B 109.5 . . ?
C16 C19 H19C 109.5 . . ?
H19A C19 H19B 109.5 . . ?
H19A C19 H19C 109.5 . . ?
H19B C19 H19C 109.5 . . ?
N1 C20 C7 114.2(3) . . ?
N1 C20 H20A 108.7 . . ?
N1 C20 H20B 108.7 . . ?
C7 C20 H20A 108.7 . . ?
C7 C20 H20B 108.7 . . ?
H20A C20 H20B 107.6 . . ?
O4 C21 C22 118.2(3) . . ?
O4 C21 C26 120.9(3) . . ?
C26 C21 C22 120.8(3) . . ?
C21 C22 C35 121.8(3) . . ?
C23 C22 C21 119.4(3) . . ?
C23 C22 C35 118.5(3) . . ?
C22 C23 H23 119.3 . . ?
C24 C23 C22 121.4(3) . . ?
C24 C23 H23 119.3 . . ?
C23 C24 C25 117.3(3) . . ?
C23 C24 C27 121.6(3) . . ?
C25 C24 C27 121.1(3) . . ?
C24 C25 H25 117.6 . . ?
C26 C25 C24 124.8(3) . . ?
C26 C25 H25 117.6 . . ?
C21 C26 C31 121.2(3) . . ?
C25 C26 C21 116.3(3) . . ?
C25 C26 C31 122.4(3) . . ?
C24 C27 C28 109.1(3) . . ?
C29 C27 C24 112.4(3) . . ?
C29 C27 C28 108.2(3) . . ?
C29 C27 C30 108.3(3) . . ?
C30 C27 C24 108.9(3) . . ?
C30 C27 C28 109.9(3) . . ?
C27 C28 H28A 109.5 . . ?
C27 C28 H28B 109.5 . . ?
C27 C28 H28C 109.5 . . ?
H28A C28 H28B 109.5 . . ?
H28A C28 H28C 109.5 . . ?
H28B C28 H28C 109.5 . . ?
C27 C29 H29A 109.5 . . ?
C27 C29 H29B 109.5 . . ?
C27 C29 H29C 109.5 . . ?
H29A C29 H29B 109.5 . . ?
H29A C29 H29C 109.5 . . ?
H29B C29 H29C 109.5 . . ?
C27 C30 H30A 109.5 . . ?
C27 C30 H30B 109.5 . . ?
C27 C30 H30C 109.5 . . ?
H30A C30 H30B 109.5 . . ?
H30A C30 H30C 109.5 . . ?
H30B C30 H30C 109.5 . . ?
C26 C31 C34 109.0(3) . . ?
C32 C31 C26 112.0(3) . . ?
C32 C31 C33 106.6(3) . . ?
C32 C31 C34 107.3(3) . . ?
C33 C31 C26 110.8(3) . . ?
C33 C31 C34 111.1(3) . . ?
C31 C32 H32A 109.5 . . ?
C31 C32 H32B 109.5 . . ?
C31 C32 H32C 109.5 . . ?
H32A C32 H32B 109.5 . . ?
H32A C32 H32C 109.5 . . ?
H32B C32 H32C 109.5 . . ?
C31 C33 H33A 109.5 . . ?
C31 C33 H33B 109.5 . . ?
C31 C33 H33C 109.5 . . ?
H33A C33 H33B 109.5 . . ?
H33A C33 H33C 109.5 . . ?
H33B C33 H33C 109.5 . . ?
C31 C34 H34A 109.5 . . ?
C31 C34 H34B 109.5 . . ?
C31 C34 H34C 109.5 . . ?
H34A C34 H34B 109.5 . . ?
H34A C34 H34C 109.5 . . ?
H34B C34 H34C 109.5 . . ?
N1 C35 C22 116.3(3) . . ?
N1 C35 H35A 108.2 . . ?
N1 C35 H35B 108.2 . . ?
C22 C35 H35A 108.2 . . ?
C22 C35 H35B 108.2 . . ?
H35A C35 H35B 107.4 . . ?
O5 C36 C37 119.1(3) . . ?
O5 C36 C41 120.7(3) . . ?
C41 C36 C37 120.2(3) . . ?
C36 C37 C50 119.3(3) . . ?
C38 C37 C36 119.4(3) . . ?
C38 C37 C50 121.3(3) . . ?
C37 C38 H38 119.2 . . ?
C39 C38 C37 121.7(3) . . ?
C39 C38 H38 119.2 . . ?
C38 C39 C42 123.0(3) . . ?
C40 C39 C38 117.3(3) . . ?
C40 C39 C42 119.5(3) . . ?
C39 C40 H40 117.9 . . ?
C39 C40 C41 124.1(3) . . ?
C41 C40 H40 117.9 . . ?
C36 C41 C46 121.2(3) . . ?
C40 C41 C36 117.2(3) . . ?
C40 C41 C46 121.4(3) . . ?
C39 C42 C44 107.2(3) . . ?
C43 C42 C39 111.4(3) . . ?
C43 C42 C44 108.0(4) . . ?
C45 C42 C39 113.0(3) . . ?
C45 C42 C43 110.2(4) . . ?
C45 C42 C44 106.8(4) . . ?
C42 C43 H43A 109.5 . . ?
C42 C43 H43B 109.5 . . ?
C42 C43 H43C 109.5 . . ?
H43A C43 H43B 109.5 . . ?
H43A C43 H43C 109.5 . . ?
H43B C43 H43C 109.5 . . ?
C42 C44 H44A 109.5 . . ?
C42 C44 H44B 109.5 . . ?
C42 C44 H44C 109.5 . . ?
H44A C44 H44B 109.5 . . ?
H44A C44 H44C 109.5 . . ?
H44B C44 H44C 109.5 . . ?
C42 C45 H45A 109.5 . . ?
C42 C45 H45B 109.5 . . ?
C42 C45 H45C 109.5 . . ?
H45A C45 H45B 109.5 . . ?
H45A C45 H45C 109.5 . . ?
H45B C45 H45C 109.5 . . ?
C47 C46 C41 111.1(3) . . ?
C48 C46 C41 108.3(3) . . ?
C48 C46 C47 110.4(3) . . ?
C48 C46 C49 107.8(3) . . ?
C49 C46 C41 111.6(3) . . ?
C49 C46 C47 107.7(3) . . ?
C46 C47 H47A 109.5 . . ?
C46 C47 H47B 109.5 . . ?
C46 C47 H47C 109.5 . . ?
H47A C47 H47B 109.5 . . ?
H47A C47 H47C 109.5 . . ?
H47B C47 H47C 109.5 . . ?
C46 C48 H48A 109.5 . . ?
C46 C48 H48B 109.5 . . ?
C46 C48 H48C 109.5 . . ?
H48A C48 H48B 109.5 . . ?
H48A C48 H48C 109.5 . . ?
H48B C48 H48C 109.5 . . ?
C46 C49 H49A 109.5 . . ?
C46 C49 H49B 109.5 . . ?
C46 C49 H49C 109.5 . . ?
H49A C49 H49B 109.5 . . ?
H49A C49 H49C 109.5 . . ?
H49B C49 H49C 109.5 . . ?
N1 C50 C37 114.1(3) . . ?
N1 C50 H50A 108.7 . . ?
N1 C50 H50B 108.7 . . ?
C37 C50 H50A 108.7 . . ?
C37 C50 H50B 108.7 . . ?
H50A C50 H50B 107.6 . . ?
C52 C53 H53 120.0 . . ?
C52 C53 C54 120.0 . . ?
C54 C53 H53 120.0 . . ?
C53 C52 H52 120.0 . . ?
C51 C52 C53 120.0 . . ?
C51 C52 H52 120.0 . . ?
C52 C51 H51 120.0 . . ?
C52 C51 C56 120.0 . . ?
C56 C51 H51 120.0 . . ?
C51 C56 H56 120.0 . . ?
C55 C56 C51 120.0 . . ?
C55 C56 H56 120.0 . . ?
C56 C55 H55 120.0 . . ?
C54 C55 C56 120.0 . . ?
C54 C55 H55 120.0 . . ?
C53 C54 H54 120.0 . . ?
C55 C54 C53 120.0 . . ?
C55 C54 H54 120.0 . . ?

loop_
_geom_bond_atom_site_label_1
_geom_bond_atom_site_label_2
_geom_bond_distance
_geom_bond_site_symmetry_2
_geom_bond_publ_flag
Ti1 N1 2.197(2) . ?
Ti1 O1 2.139(2) . ?
Ti1 O3 1.871(3) . ?
Ti1 O4 1.887(3) . ?
Ti1 O5 1.915(2) . ?
N1 C20 1.485(4) . ?
N1 C35 1.492(4) . ?
N1 C50 1.490(4) . ?
O1 C1 1.186(5) . ?
O2 C1 1.310(5) . ?
O2 C2 1.481(4) . ?
O3 C6 1.347(4) . ?
O4 C21 1.345(4) . ?
O5 C36 1.352(4) . ?
C1 H1 0.9500 . ?
C2 C3 1.505(6) . ?
C2 C4 1.524(5) . ?
C2 C5 1.488(6) . ?
C3 H3A 0.9800 . ?
C3 H3B 0.9800 . ?
C3 H3C 0.9800 . ?
C4 H4A 0.9800 . ?
C4 H4B 0.9800 . ?
C4 H4C 0.9800 . ?
C5 H5A 0.9800 . ?
C5 H5B 0.9800 . ?
C5 H5C 0.9800 . ?
C6 C7 1.404(5) . ?
C6 C11 1.407(5) . ?
C7 C8 1.395(5) . ?
C7 C20 1.519(5) . ?
C8 H8 0.9500 . ?
C8 C9 1.384(5) . ?
C9 C10 1.394(4) . ?
C9 C12 1.534(5) . ?
C10 H10 0.9500 . ?
C10 C11 1.390(5) . ?
C11 C16 1.537(4) . ?
C12 C13 1.522(5) . ?
C12 C14 1.537(5) . ?
C12 C15 1.522(5) . ?
C13 H13A 0.9800 . ?
C13 H13B 0.9800 . ?
C13 H13C 0.9800 . ?
C14 H14A 0.9800 . ?
C14 H14B 0.9800 . ?
C14 H14C 0.9800 . ?
C15 H15A 0.9800 . ?
C15 H15B 0.9800 . ?
C15 H15C 0.9800 . ?
C16 C17 1.526(5) . ?
C16 C18 1.538(5) . ?
C16 C19 1.530(5) . ?
C17 H17A 0.9800 . ?
C17 H17B 0.9800 . ?
C17 H17C 0.9800 . ?
C18 H18A 0.9800 . ?
C18 H18B 0.9800 . ?
C18 H18C 0.9800 . ?
C19 H19A 0.9800 . ?
C19 H19B 0.9800 . ?
C19 H19C 0.9800 . ?
C20 H20A 0.9900 . ?
C20 H20B 0.9900 . ?
C21 C22 1.414(5) . ?
C21 C26 1.411(5) . ?
C22 C23 1.393(5) . ?
C22 C35 1.499(5) . ?
C23 H23 0.9500 . ?
C23 C24 1.383(5) . ?
C24 C25 1.393(5) . ?
C24 C27 1.534(5) . ?
C25 H25 0.9500 . ?
C25 C26 1.385(5) . ?
C26 C31 1.540(5) . ?
C27 C28 1.542(4) . ?
C27 C29 1.522(5) . ?
C27 C30 1.528(5) . ?
C28 H28A 0.9800 . ?
C28 H28B 0.9800 . ?
C28 H28C 0.9800 . ?
C29 H29A 0.9800 . ?
C29 H29B 0.9800 . ?
C29 H29C 0.9800 . ?
C30 H30A 0.9800 . ?
C30 H30B 0.9800 . ?
C30 H30C 0.9800 . ?
C31 C32 1.527(5) . ?
C31 C33 1.534(5) . ?
C31 C34 1.542(5) . ?
C32 H32A 0.9800 . ?
C32 H32B 0.9800 . ?
C32 H32C 0.9800 . ?
C33 H33A 0.9800 . ?
C33 H33B 0.9800 . ?
C33 H33C 0.9800 . ?
C34 H34A 0.9800 . ?
C34 H34B 0.9800 . ?
C34 H34C 0.9800 . ?
C35 H35A 0.9900 . ?
C35 H35B 0.9900 . ?
C36 C37 1.418(5) . ?
C36 C41 1.413(5) . ?
C37 C38 1.395(5) . ?
C37 C50 1.516(5) . ?
C38 H38 0.9500 . ?
C38 C39 1.391(5) . ?
C39 C40 1.391(5) . ?
C39 C42 1.539(5) . ?
C40 H40 0.9500 . ?
C40 C41 1.394(5) . ?
C41 C46 1.549(4) . ?
C42 C43 1.521(6) . ?
C42 C44 1.562(6) . ?
C42 C45 1.509(5) . ?
C43 H43A 0.9800 . ?
C43 H43B 0.9800 . ?
C43 H43C 0.9800 . ?
C44 H44A 0.9800 . ?
C44 H44B 0.9800 . ?
C44 H44C 0.9800 . ?
C45 H45A 0.9800 . ?
C45 H45B 0.9800 . ?
C45 H45C 0.9800 . ?
C46 C47 1.536(5) . ?
C46 C48 1.517(5) . ?
C46 C49 1.530(5) . ?
C47 H47A 0.9800 . ?
C47 H47B 0.9800 . ?
C47 H47C 0.9800 . ?
C48 H48A 0.9800 . ?
C48 H48B 0.9800 . ?
C48 H48C 0.9800 . ?
C49 H49A 0.9800 . ?
C49 H49B 0.9800 . ?
C49 H49C 0.9800 . ?
C50 H50A 0.9900 . ?
C50 H50B 0.9900 . ?
C53 H53 0.9500 . ?
C53 C52 1.3900 . ?
C53 C54 1.3900 . ?
C52 H52 0.9500 . ?
C52 C51 1.3900 . ?
C51 H51 0.9500 . ?
C51 C56 1.3900 . ?
C56 H56 0.9500 . ?
C56 C55 1.3900 . ?
C55 H55 0.9500 . ?
C55 C54 1.3900 . ?
C54 H54 0.9500 . ?

loop_
_geom_torsion_atom_site_label_1
_geom_torsion_atom_site_label_2
_geom_torsion_atom_site_label_3
_geom_torsion_atom_site_label_4
_geom_torsion
_geom_torsion_site_symmetry_1
_geom_torsion_site_symmetry_2
_geom_torsion_site_symmetry_3
_geom_torsion_site_symmetry_4
_geom_torsion_publ_flag
Ti1 N1 C20 C7 60.8(3) . . . . ?
Ti1 N1 C35 C22 62.4(3) . . . . ?
Ti1 N1 C50 C37 65.7(3) . . . . ?
Ti1 O1 C1 O2 -177.4(4) . . . . ?
Ti1 O3 C6 C7 41.7(5) . . . . ?
Ti1 O3 C6 C11 -139.3(3) . . . . ?
Ti1 O4 C21 C22 20.8(6) . . . . ?
Ti1 O4 C21 C26 -161.7(3) . . . . ?
Ti1 O5 C36 C37 42.1(5) . . . . ?
Ti1 O5 C36 C41 -139.7(3) . . . . ?
N1 Ti1 O3 C6 -27.3(3) . . . . ?
N1 Ti1 O4 C21 -4.4(4) . . . . ?
O1 Ti1 O3 C6 152.7(3) . . . . ?
O1 Ti1 O4 C21 175.0(4) . . . . ?
O3 Ti1 O4 C21 -90.6(4) . . . . ?
O3 C6 C7 C8 -179.9(3) . . . . ?
O3 C6 C7 C20 2.6(5) . . . . ?
O3 C6 C11 C10 -176.9(3) . . . . ?
O3 C6 C11 C16 0.4(5) . . . . ?
O4 Ti1 O3 C6 59.0(4) . . . . ?
O4 C21 C22 C23 178.1(3) . . . . ?
O4 C21 C22 C35 4.2(5) . . . . ?
O4 C21 C26 C25 -176.4(3) . . . . ?
O4 C21 C26 C31 0.0(5) . . . . ?
O5 Ti1 O3 C6 -116.4(3) . . . . ?
O5 Ti1 O4 C21 84.9(4) . . . . ?
O5 C36 C37 C38 176.8(3) . . . . ?
O5 C36 C37 C50 -2.3(5) . . . . ?
O5 C36 C41 C40 -174.6(3) . . . . ?
O5 C36 C41 C46 0.3(6) . . . . ?
C1 O2 C2 C3 -64.0(5) . . . . ?
C1 O2 C2 C4 178.8(4) . . . . ?
C1 O2 C2 C5 60.0(5) . . . . ?
C2 O2 C1 O1 2.6(8) . . . . ?
C6 C7 C8 C9 -2.7(5) . . . . ?
C6 C7 C20 N1 -55.5(4) . . . . ?
C6 C11 C16 C17 64.7(4) . . . . ?
C6 C11 C16 C18 -57.1(4) . . . . ?
C6 C11 C16 C19 -176.5(3) . . . . ?
C7 C6 C11 C10 2.1(5) . . . . ?
C7 C6 C11 C16 179.3(3) . . . . ?
C7 C8 C9 C10 1.0(5) . . . . ?
C7 C8 C9 C12 -175.7(3) . . . . ?
C8 C7 C20 N1 127.0(3) . . . . ?
C8 C9 C10 C11 2.5(5) . . . . ?
C8 C9 C12 C13 -177.9(3) . . . . ?
C8 C9 C12 C14 -58.2(4) . . . . ?
C8 C9 C12 C15 61.3(4) . . . . ?
C9 C10 C11 C6 -4.0(5) . . . . ?
C9 C10 C11 C16 178.9(3) . . . . ?
C10 C9 C12 C13 5.6(4) . . . . ?
C10 C9 C12 C14 125.3(3) . . . . ?
C10 C9 C12 C15 -115.3(4) . . . . ?
C10 C11 C16 C17 -118.3(3) . . . . ?
C10 C11 C16 C18 119.9(3) . . . . ?
C10 C11 C16 C19 0.5(4) . . . . ?
C11 C6 C7 C8 1.1(5) . . . . ?
C11 C6 C7 C20 -176.4(3) . . . . ?
C12 C9 C10 C11 179.1(3) . . . . ?
C20 N1 C35 C22 -176.6(3) . . . . ?
C20 N1 C50 C37 -55.6(3) . . . . ?
C20 C7 C8 C9 174.7(3) . . . . ?
C21 C22 C23 C24 -1.8(5) . . . . ?
C21 C22 C35 N1 -50.0(5) . . . . ?
C21 C26 C31 C32 179.8(3) . . . . ?
C21 C26 C31 C33 60.8(4) . . . . ?
C21 C26 C31 C34 -61.7(4) . . . . ?
C22 C21 C26 C25 1.0(5) . . . . ?
C22 C21 C26 C31 177.5(3) . . . . ?
C22 C23 C24 C25 1.3(5) . . . . ?
C22 C23 C24 C27 -177.3(3) . . . . ?
C23 C22 C35 N1 136.0(3) . . . . ?
C23 C24 C25 C26 0.4(5) . . . . ?
C23 C24 C27 C28 129.3(3) . . . . ?
C23 C24 C27 C29 9.3(4) . . . . ?
C23 C24 C27 C30 -110.8(4) . . . . ?
C24 C25 C26 C21 -1.6(5) . . . . ?
C24 C25 C26 C31 -178.0(3) . . . . ?
C25 C24 C27 C28 -49.3(4) . . . . ?
C25 C24 C27 C29 -169.3(3) . . . . ?
C25 C24 C27 C30 70.6(4) . . . . ?
C25 C26 C31 C32 -4.0(5) . . . . ?
C25 C26 C31 C33 -123.0(4) . . . . ?
C25 C26 C31 C34 114.5(4) . . . . ?
C26 C21 C22 C23 0.6(5) . . . . ?
C26 C21 C22 C35 -173.3(3) . . . . ?
C27 C24 C25 C26 179.1(3) . . . . ?
C35 N1 C20 C7 -59.2(3) . . . . ?
C35 N1 C50 C37 -175.0(3) . . . . ?
C35 C22 C23 C24 172.3(3) . . . . ?
C36 C37 C38 C39 -1.8(6) . . . . ?
C36 C37 C50 N1 -56.0(4) . . . . ?
C36 C41 C46 C47 57.9(5) . . . . ?
C36 C41 C46 C48 -63.5(4) . . . . ?
C36 C41 C46 C49 178.1(4) . . . . ?
C37 C36 C41 C40 3.6(5) . . . . ?
C37 C36 C41 C46 178.4(3) . . . . ?
C37 C38 C39 C40 2.7(6) . . . . ?
C37 C38 C39 C42 -172.4(3) . . . . ?
C38 C37 C50 N1 124.9(4) . . . . ?
C38 C39 C40 C41 -0.3(5) . . . . ?
C38 C39 C42 C43 -140.7(4) . . . . ?
C38 C39 C42 C44 101.2(4) . . . . ?
C38 C39 C42 C45 -16.1(6) . . . . ?
C39 C40 C41 C36 -2.8(5) . . . . ?
C39 C40 C41 C46 -177.6(3) . . . . ?
C40 C39 C42 C43 44.3(5) . . . . ?
C40 C39 C42 C44 -73.7(4) . . . . ?
C40 C39 C42 C45 168.9(4) . . . . ?
C40 C41 C46 C47 -127.5(4) . . . . ?
C40 C41 C46 C48 111.1(4) . . . . ?
C40 C41 C46 C49 -7.3(5) . . . . ?
C41 C36 C37 C38 -1.4(6) . . . . ?
C41 C36 C37 C50 179.5(3) . . . . ?
C42 C39 C40 C41 175.0(3) . . . . ?
C50 N1 C20 C7 -179.6(3) . . . . ?
C50 N1 C35 C22 -56.2(4) . . . . ?
C50 C37 C38 C39 177.3(3) . . . . ?
C53 C52 C51 C56 0.0 . . . . ?
C52 C53 C54 C55 0.0 . . . . ?
C52 C51 C56 C55 0.0 . . . . ?
C51 C56 C55 C54 0.0 . . . . ?
C56 C55 C54 C53 0.0 . . . . ?
C54 C53 C52 C51 0.0 . . . . ?
